data_2202001
loop_
_publ_author_name
'Sumod George'
'Ashwini Nangia'

_publ_section_title
;
 <i>N,N</i>'-Bis(4-biphenylyl)urea
;
_journal_issue 6
_journal_name_full 'Acta Crystallographica Section E'
_journal_page_first o901
_journal_page_last o902
_journal_paper_doi 10.1107/S1600536803010948
_journal_volume 59
_journal_year 2003
_chemical_formula_iupac 'C25 H20 N2 O'
_chemical_formula_moiety 'C25 H20 N2 O'
_chemical_formula_sum 'C25 H20 N2 O'
_chemical_formula_weight 364.43
_chemical_melting_point 'above 538K'
_chemical_melting_point_gt 538
_chemical_name_common
;
N,N'-Bis(4-biphenylyl)urea
;
_chemical_name_systematic
;
N,N'-Bis(4-biphenylyl)urea
;
_space_group_IT_number 33
_symmetry_cell_setting orthorhombic
_symmetry_space_group_name_Hall 'P 2c -2n'
_symmetry_space_group_name_H-M 'P n a 21'
_atom_sites_solution_hydrogens geom
_atom_sites_solution_primary direct
_atom_sites_solution_secondary difmap
_cell_angle_alpha 90.00
_cell_angle_beta 90.00
_cell_angle_gamma 90.00
_cell_formula_units_Z 4
_cell_length_a 8.9673(18)
_cell_length_b 10.528(2)
_cell_length_c 19.971(4)
_cell_measurement_reflns_used 25
_cell_measurement_temperature 293(2)
_cell_measurement_theta_max 10.71
_cell_measurement_theta_min 9.55
_cell_volume 1885.4(6)
_computing_cell_refinement 'CAD-4 Software'
_computing_data_collection 'CAD-4 Software (Enraf-Nonius, 1989)'
_computing_data_reduction 'Xtal3.5 (Hall et al., 1995)'
_computing_molecular_graphics 'PLUTON-(C) (Spek, 1997)'
_computing_publication_material SHELXL97
_computing_structure_refinement 'SHELXL97 (Sheldrick, 1997)'
_computing_structure_solution 'SHELXS97 (Sheldrick, 1997)'
_diffrn_ambient_temperature 293(2)
_diffrn_measured_fraction_theta_full 1.000
_diffrn_measured_fraction_theta_max 1.000
_diffrn_measurement_device_type 'Enraf-Nonius CAD-4'
_diffrn_measurement_method \w
_diffrn_radiation_monochromator graphite
_diffrn_radiation_source 'fine-focus sealed tube'
_diffrn_radiation_type MoK\a
_diffrn_radiation_wavelength 0.71073
_diffrn_reflns_av_R_equivalents 0.0000
_diffrn_reflns_av_sigmaI/netI 0.1018
_diffrn_reflns_limit_h_max 11
_diffrn_reflns_limit_h_min 0
_diffrn_reflns_limit_k_max 13
_diffrn_reflns_limit_k_min 0
_diffrn_reflns_limit_l_max 25
_diffrn_reflns_limit_l_min -25
_diffrn_reflns_number 4948
_diffrn_reflns_theta_full 27.42
_diffrn_reflns_theta_max 27.42
_diffrn_reflns_theta_min 2.04
_diffrn_standards_decay_% none
_diffrn_standards_interval_time 90
_diffrn_standards_number 3
_exptl_absorpt_coefficient_mu 0.079
_exptl_absorpt_correction_type none
_exptl_crystal_colour brown
_exptl_crystal_density_diffrn 1.284
_exptl_crystal_density_meas ?
_exptl_crystal_density_method 'not measured'
_exptl_crystal_description plate
_exptl_crystal_F_000 768
_exptl_crystal_size_max 0.15
_exptl_crystal_size_mid 0.14
_exptl_crystal_size_min 0.10
_refine_diff_density_max 0.106
_refine_diff_density_min -0.130
_refine_ls_extinction_method none
_refine_ls_goodness_of_fit_ref 0.840
_refine_ls_hydrogen_treatment constr
_refine_ls_matrix_type full
_refine_ls_number_parameters 253
_refine_ls_number_reflns 4296
_refine_ls_number_restraints 1
_refine_ls_restrained_S_all 0.840
_refine_ls_R_factor_all 0.1038
_refine_ls_R_factor_gt 0.0432
_refine_ls_shift/su_max <0.001
_refine_ls_shift/su_mean 0.000
_refine_ls_structure_factor_coef Fsqd
_refine_ls_weighting_details 'calc w = 1/[\s^2^(Fo^2^)] where P = (Fo^2^+2Fc^2^)/3'
_refine_ls_weighting_scheme calc
_refine_ls_wR_factor_gt 0.0896
_refine_ls_wR_factor_ref 0.1334
_reflns_number_gt 2077
_reflns_number_total 4296
_reflns_threshold_expression I>2\s(I)
_cod_data_source_file fl6037.cif
_cod_data_source_block I
_cod_depositor_comments
;
The following automatic conversions were performed:
'_symmetry_cell_setting' value 'Orthorhombic' changed to 'orthorhombic'
according to '/home/saulius/struct/CIF-dictionaries/cif_core.dic'
dictionary named 'cif_core.dic' version 2.4.1 from 2010-06-29.

Automatic conversion script
Id: cif_fix_enum 1527 2010-12-29 10:47:43Z saulius 

'_chemical_melting_point' tag was changed to
'_chemical_melting_point_gt' since the value was specified 'above'
('>') a certain temperature. The value 'above 538K' was changed to
'538' - it should be numeric and without a unit designator.

Adriana Daskevic, 2011-06-14

The following automatic conversions were performed:

'_symmetry_cell_setting' value 'Orthorhombic' changed to
'orthorhombic' according to
/home/saulius/struct/CIF-dictionaries/cif_core.dic dictionary named
'cif_core.dic' version 2.4.1 from 2010-06-29.

Automatic conversion script
Id: cif_fix_values 1715 2011-07-08 13:25:40Z adriana 

The following automatic conversions were performed:

'_exptl_crystal_density_meas' value 'none' was changed to '?' - the
value is perceived as not measured.

Automatic conversion script
Id: cif_fix_values 3008 2015-01-20 13:52:24Z robertas 
;
_cod_original_cell_volume 1885.5(7)
_cod_database_code 2202001
_cod_database_fobs_code 2202001

loop_
_symmetry_equiv_pos_as_xyz
'x, y, z'
'-x, -y, z+1/2'
'x+1/2, -y+1/2, z'
'-x+1/2, y+1/2, z+1/2'

loop_
_atom_site_label
_atom_site_fract_x
_atom_site_fract_y
_atom_site_fract_z
_atom_site_U_iso_or_equiv
_atom_site_adp_type
_atom_site_calc_flag
_atom_site_refinement_flags
_atom_site_occupancy
_atom_site_disorder_assembly
_atom_site_disorder_group
_atom_site_type_symbol
N2 0.1638(3) 0.7157(3) 0.11870(13) 0.0594(7) Uani d . 1 . . N
H2A 0.2548 0.6930 0.1125 0.071 Uiso calc R 1 . . H
O1 -0.0375(2) 0.8052(2) 0.06709(11) 0.0658(6) Uani d . 1 . . O
N1 0.1829(3) 0.7899(3) 0.01161(13) 0.0626(8) Uani d . 1 . . N
H1A 0.2776 0.7811 0.0164 0.075 Uiso calc R 1 . . H
C25 -0.0433(4) 0.8899(3) -0.25062(17) 0.0552(8) Uani d . 1 . . C
C24 0.0046(3) 0.7715(3) 0.21345(15) 0.0536(7) Uani d . 1 . . C
H24A -0.0281 0.8438 0.1912 0.064 Uiso calc R 1 . . H
C23 -0.0453(4) 0.6194(3) 0.38394(16) 0.0576(8) Uani d . 1 . . C
C22 0.0944(3) 0.7733(3) 0.06620(17) 0.0542(8) Uani d . 1 . . C
C21 0.1275(3) 0.8209(3) -0.05270(16) 0.0555(8) Uani d . 1 . . C
C20 -0.1763(4) 0.9549(3) -0.26107(19) 0.0640(9) Uani d . 1 . . C
H20A -0.2255 0.9900 -0.2245 0.077 Uiso calc R 1 . . H
C19 0.0204(3) 0.8698(3) -0.18220(16) 0.0531(8) Uani d . 1 . . C
C18 0.1023(3) 0.6893(3) 0.18214(15) 0.0512(8) Uani d . 1 . . C
C17 -0.0447(3) 0.7467(3) 0.27762(14) 0.0533(7) Uani d . 1 . . C
H17A -0.1116 0.8027 0.2975 0.064 Uiso calc R 1 . . H
C16 0.1469(3) 0.5811(3) 0.21562(16) 0.0603(8) Uani d . 1 . . C
H16A 0.2104 0.5237 0.1946 0.072 Uiso calc R 1 . . H
C15 0.1615(4) 0.7411(4) -0.10502(16) 0.0747(10) Uani d . 1 . . C
H15A 0.2210 0.6702 -0.0976 0.090 Uiso calc R 1 . . H
C14 0.0263(4) 0.8397(4) -0.30704(16) 0.0702(10) Uani d . 1 . . C
H14A 0.1159 0.7962 -0.3023 0.084 Uiso calc R 1 . . H
C13 0.0980(3) 0.5570(3) 0.28036(17) 0.0613(8) Uani d . 1 . . C
H13A 0.1295 0.4836 0.3020 0.074 Uiso calc R 1 . . H
C12 -0.0096(4) 0.9506(3) -0.12886(17) 0.0611(9) Uani d . 1 . . C
H12A -0.0661 1.0233 -0.1364 0.073 Uiso calc R 1 . . H
C11 0.0024(3) 0.6407(3) 0.31365(15) 0.0520(8) Uani d . 1 . . C
C10 -0.1767(4) 0.6734(3) 0.40791(17) 0.0679(9) Uani d . 1 . . C
H10A -0.2348 0.7223 0.3792 0.082 Uiso calc R 1 . . H
C9 -0.0095(5) 0.5295(4) 0.4938(2) 0.0871(13) Uani d . 1 . . C
H9A 0.0483 0.4811 0.5229 0.105 Uiso calc R 1 . . H
C8 0.0426(4) 0.9260(3) -0.06463(17) 0.0638(9) Uani d . 1 . . C
H8A 0.0196 0.9813 -0.0298 0.077 Uiso calc R 1 . . H
C7 0.0368(4) 0.5469(3) 0.42836(18) 0.0735(10) Uani d . 1 . . C
H7A 0.1249 0.5091 0.4140 0.088 Uiso calc R 1 . . H
C6 0.1078(4) 0.7656(4) -0.16879(16) 0.0728(10) Uani d . 1 . . C
H6A 0.1316 0.7101 -0.2034 0.087 Uiso calc R 1 . . H
C5 -0.2225(5) 0.6561(4) 0.4730(2) 0.0832(12) Uani d . 1 . . C
H5A -0.3100 0.6941 0.4879 0.100 Uiso calc R 1 . . H
C4 -0.1671(5) 0.9162(4) -0.3788(2) 0.0838(12) Uani d . 1 . . C
H4A -0.2088 0.9235 -0.4213 0.101 Uiso calc R 1 . . H
C3 -0.2376(4) 0.9689(4) -0.3241(2) 0.0756(10) Uani d . 1 . . C
H3A -0.3261 1.0137 -0.3297 0.091 Uiso calc R 1 . . H
C2 -0.0355(5) 0.8532(4) -0.36990(19) 0.0865(12) Uani d . 1 . . C
H2B 0.0133 0.8188 -0.4068 0.104 Uiso calc R 1 . . H
C1 -0.1397(6) 0.5829(4) 0.5162(2) 0.0905(13) Uani d . 1 . . C
H1B -0.1716 0.5699 0.5600 0.109 Uiso calc R 1 . . H

loop_
_atom_site_aniso_label
_atom_site_aniso_U_11
_atom_site_aniso_U_22
_atom_site_aniso_U_33
_atom_site_aniso_U_12
_atom_site_aniso_U_13
_atom_site_aniso_U_23
N2 0.0338(12) 0.082(2) 0.0626(16) 0.0031(13) 0.0022(12) 0.0007(15)
O1 0.0316(9) 0.1022(17) 0.0634(13) 0.0028(11) 0.0016(10) -0.0046(13)
N1 0.0337(12) 0.099(2) 0.0552(15) -0.0014(14) 0.0029(12) 0.0039(15)
C25 0.0509(16) 0.0493(18) 0.065(2) -0.0028(15) 0.0097(16) 0.0080(15)
C24 0.0457(16) 0.0582(18) 0.0569(17) -0.0026(15) -0.0019(14) -0.0018(15)
C23 0.0517(18) 0.061(2) 0.060(2) -0.0127(17) -0.0065(16) 0.0042(16)
C22 0.0385(14) 0.068(2) 0.0563(17) -0.0059(15) -0.0003(16) -0.0046(17)
C21 0.0360(15) 0.068(2) 0.063(2) -0.0012(15) 0.0091(15) 0.0036(17)
C20 0.057(2) 0.060(2) 0.075(2) -0.0007(17) 0.0068(18) 0.0087(18)
C19 0.0449(16) 0.0516(18) 0.063(2) -0.0008(15) 0.0126(16) 0.0068(15)
C18 0.0325(13) 0.063(2) 0.0584(19) -0.0059(15) -0.0020(14) -0.0023(16)
C17 0.0470(16) 0.0555(18) 0.0575(18) 0.0004(15) 0.0003(15) -0.0049(17)
C16 0.0427(16) 0.067(2) 0.071(2) 0.0084(16) 0.0073(16) -0.0053(18)
C15 0.072(2) 0.082(3) 0.070(2) 0.032(2) 0.0076(19) 0.006(2)
C14 0.068(2) 0.079(2) 0.064(2) 0.0095(19) 0.0104(19) 0.0016(18)
C13 0.0513(17) 0.058(2) 0.074(2) 0.0033(16) -0.0035(18) 0.0080(18)
C12 0.058(2) 0.0539(19) 0.071(2) 0.0066(17) 0.0106(17) 0.0007(16)
C11 0.0368(14) 0.0589(19) 0.0603(19) -0.0096(14) -0.0034(13) -0.0046(15)
C10 0.063(2) 0.076(2) 0.066(2) 0.0021(19) 0.0026(18) 0.0079(19)
C9 0.100(3) 0.089(3) 0.072(3) -0.010(3) -0.020(2) 0.022(2)
C8 0.0577(19) 0.063(2) 0.071(2) 0.0020(17) 0.0079(18) -0.0079(18)
C7 0.067(2) 0.084(3) 0.070(2) 0.000(2) -0.008(2) 0.013(2)
C6 0.080(2) 0.077(2) 0.061(2) 0.027(2) 0.0107(19) -0.008(2)
C5 0.093(3) 0.086(3) 0.070(2) 0.003(2) 0.016(2) 0.009(2)
C4 0.082(3) 0.094(3) 0.075(3) -0.007(2) -0.006(2) 0.007(2)
C3 0.059(2) 0.076(3) 0.092(3) -0.006(2) -0.006(2) 0.016(2)
C2 0.095(3) 0.102(3) 0.062(2) 0.003(3) 0.011(2) 0.000(2)
C1 0.112(3) 0.092(3) 0.068(3) -0.014(3) 0.009(3) 0.010(2)

loop_
_atom_type_symbol
_atom_type_description
_atom_type_scat_dispersion_real
_atom_type_scat_dispersion_imag
_atom_type_scat_source
C C 0.0033 0.0016 'International Tables Vol C Tables 4.2.6.8 and 6.1.1.4'
H H 0.0000 0.0000 'International Tables Vol C Tables 4.2.6.8 and 6.1.1.4'
N N 0.0061 0.0033 'International Tables Vol C Tables 4.2.6.8 and 6.1.1.4'
O O 0.0106 0.0060 'International Tables Vol C Tables 4.2.6.8 and 6.1.1.4'

loop_
_geom_angle_atom_site_label_1
_geom_angle_atom_site_label_2
_geom_angle_atom_site_label_3
_geom_angle
C22 N2 C18 127.0(2)
C22 N1 C21 123.5(3)
C20 C25 C14 116.7(3)
C20 C25 C19 122.3(3)
C14 C25 C19 120.9(3)
C17 C24 C18 120.4(3)
C7 C23 C10 117.1(3)
C7 C23 C11 122.5(3)
C10 C23 C11 120.5(3)
O1 C22 N1 122.5(3)
O1 C22 N2 123.4(3)
N1 C22 N2 114.1(2)
C8 C21 C15 119.1(3)
C8 C21 N1 122.8(3)
C15 C21 N1 118.1(3)
C3 C20 C25 122.0(4)
C6 C19 C12 116.7(3)
C6 C19 C25 120.6(3)
C12 C19 C25 122.6(3)
C24 C18 C16 118.8(3)
C24 C18 N2 122.1(3)
C16 C18 N2 119.0(3)
C24 C17 C11 122.2(3)
C18 C16 C13 120.7(3)
C21 C15 C6 120.5(3)
C2 C14 C25 121.2(4)
C16 C13 C11 121.4(3)
C8 C12 C19 121.9(3)
C17 C11 C13 116.4(3)
C17 C11 C23 121.5(3)
C13 C11 C23 122.1(3)
C5 C10 C23 121.6(4)
C1 C9 C7 120.6(4)
C21 C8 C12 120.0(3)
C23 C7 C9 121.3(4)
C19 C6 C15 121.7(3)
C1 C5 C10 120.4(4)
C2 C4 C3 119.2(4)
C4 C3 C20 119.8(4)
C4 C2 C14 121.0(4)
C9 C1 C5 119.1(4)

loop_
_geom_bond_atom_site_label_1
_geom_bond_atom_site_label_2
_geom_bond_site_symmetry_2
_geom_bond_distance
_geom_bond_publ_flag
N2 C22 . 1.362(4) ?
N2 C18 . 1.409(4) ?
O1 C22 . 1.230(3) ?
N1 C22 . 1.360(4) ?
N1 C21 . 1.415(4) ?
C25 C20 . 1.391(4) ?
C25 C14 . 1.392(4) ?
C25 C19 . 1.496(4) ?
C24 C17 . 1.380(4) ?
C24 C18 . 1.381(4) ?
C23 C7 . 1.382(4) ?
C23 C10 . 1.392(5) ?
C23 C11 . 1.485(4) ?
C21 C8 . 1.365(4) ?
C21 C15 . 1.375(5) ?
C20 C3 . 1.382(5) ?
C19 C6 . 1.375(4) ?
C19 C12 . 1.390(4) ?
C18 C16 . 1.381(4) ?
C17 C11 . 1.394(4) ?
C16 C13 . 1.389(4) ?
C15 C6 . 1.386(4) ?
C14 C2 . 1.380(5) ?
C13 C11 . 1.398(4) ?
C12 C8 . 1.390(4) ?
C10 C5 . 1.376(5) ?
C9 C1 . 1.372(6) ?
C9 C7 . 1.384(5) ?
C5 C1 . 1.373(6) ?
C4 C2 . 1.366(5) ?
C4 C3 . 1.378(5) ?

loop_
_geom_hbond_atom_site_label_D
_geom_hbond_atom_site_label_H
_geom_hbond_atom_site_label_A
_geom_hbond_site_symmetry_A
_geom_hbond_distance_DH
_geom_hbond_distance_HA
_geom_hbond_distance_DA
_geom_hbond_angle_DHA
N1 H1A O1 3_565 0.8596 2.1446 2.918(3) 149
N2 H2A O1 3_565 0.8593 2.0716 2.878(3) 156

loop_
_geom_torsion_atom_site_label_1
_geom_torsion_atom_site_label_2
_geom_torsion_atom_site_label_3
_geom_torsion_atom_site_label_4
_geom_torsion
C12 C19 C25 C20 -25.9(5)
C17 C11 C23 C10 24.2(5)
C22 N1 C21 C8 57.1(5)
C22 N2 C18 C24 -37.1(5)

loop_
_cod_related_entry_id
_cod_related_entry_database
_cod_related_entry_code
1 ChemSpider 21131730
